data_4338717
loop_
_publ_author_name
'Yamauchi, Suguru'
'Fujinami, Takeshi'
'Matsumoto, Naohide'
'Mochida, Naotaka'
'Ishida, Takayuki'
'Sunatsuki, Yukinari'
'Watanabe, Masayuki'
'Tsuchimoto, Masanobu'
'Coletti, Cecilia'
'Re, Nazzareno'

_publ_section_title
;
 Synthesis, Structure, Luminescence, and Magnetic Properties of a
 Single-Ion Magnet
 &quot;mer&quot;-[Tris(N-[(imidazol-4-yl)-methylidene]-dl-phenylalaninato)terbium(III)
 and Related &quot;fac&quot;-dl-Alaninato Derivative.
;
_journal_issue 12
_journal_name_full 'Inorganic chemistry'
_journal_page_first 5961
_journal_page_last 5971
_journal_paper_doi 10.1021/ic5001599
_journal_volume 53
_journal_year 2014
_chemical_formula_moiety 'C21 H24 N9 O6 Tb, 8(H2 O)'
_chemical_formula_sum 'C21 H40 N9 O14 Tb'
_chemical_formula_weight 801.52
_space_group_IT_number 148
_symmetry_cell_setting trigonal
_symmetry_Int_Tables_number 148
_symmetry_space_group_name_Hall '-R 3'
_symmetry_space_group_name_H-M 'R -3 :H'
_atom_sites_solution_hydrogens geom
_atom_sites_solution_primary direct
_atom_sites_solution_secondary difmap
_cell_angle_alpha 90.0000
_cell_angle_beta 90.0000
_cell_angle_gamma 120.0000
_cell_formula_units_Z 6
_cell_length_a 13.6473(7)
_cell_length_b 13.6473(7)
_cell_length_c 29.0172(19)
_cell_measurement_reflns_used 9409
_cell_measurement_temperature 103
_cell_measurement_theta_max 27.34
_cell_measurement_theta_min 2.98
_cell_volume 4680.4(5)
_computing_cell_refinement 'RAPID AUTO'
_computing_data_collection 'RAPID AUTO (Rigaku, ????)'
_computing_data_reduction 'RAPID AUTO'
_computing_molecular_graphics 'CrystalStructure 4.0'
_computing_publication_material 'CrystalStructure 4.0 (Rigaku, 2010)'
_computing_structure_refinement 'CRYSTALS (Carruthers, et al., 1999)'
_computing_structure_solution 'SHELXS97 (Sheldrick, 2008)'
_diffrn_ambient_temperature 103
_diffrn_detector_area_resol_mean 10.000
_diffrn_measured_fraction_theta_full 0.997
_diffrn_measured_fraction_theta_max 0.997
_diffrn_measurement_device_type 'Rigaku R-AXIS RAPID'
_diffrn_measurement_method \w
_diffrn_radiation_type 'Mo K\a'
_diffrn_radiation_wavelength 0.71075
_diffrn_reflns_av_R_equivalents 0.0811
_diffrn_reflns_limit_h_max 17
_diffrn_reflns_limit_h_min -16
_diffrn_reflns_limit_k_max 17
_diffrn_reflns_limit_k_min -17
_diffrn_reflns_limit_l_max 37
_diffrn_reflns_limit_l_min -37
_diffrn_reflns_number 14994
_diffrn_reflns_theta_full 27.36
_diffrn_reflns_theta_max 27.36
_diffrn_standards_number 0
_exptl_absorpt_coefficient_mu 2.341
_exptl_absorpt_correction_T_max 0.672
_exptl_absorpt_correction_T_min 0.494
_exptl_absorpt_correction_type numerical
_exptl_absorpt_process_details 'NUMABS (Rigaku, 1999)'
_exptl_crystal_colour colorless
_exptl_crystal_density_diffrn 1.706
_exptl_crystal_density_method 'not measured'
_exptl_crystal_description block
_exptl_crystal_F_000 2436.00
_exptl_crystal_size_max 0.273
_exptl_crystal_size_mid 0.207
_exptl_crystal_size_min 0.170
_refine_diff_density_max 2.110
_refine_diff_density_min -1.490
_refine_ls_extinction_method none
_refine_ls_goodness_of_fit_ref 1.002
_refine_ls_hydrogen_treatment constr
_refine_ls_number_parameters 144
_refine_ls_number_reflns 1935
_refine_ls_R_factor_gt 0.0621
_refine_ls_shift/su_max 0.000
_refine_ls_structure_factor_coef Fsqd
_refine_ls_weighting_details 'w = 1/[0.0047Fo^2^ + 1.0000\s(Fo^2^)]/(4Fo^2^)'
_refine_ls_weighting_scheme calc
_refine_ls_wR_factor_ref 0.1720
_reflns_number_gt 1935
_reflns_number_total 2358
_reflns_threshold_expression F^2^>2.0\s(F^2^)
_cod_data_source_file ic5001599_si_002.cif
_cod_data_source_block TbDLala(103K)
_cod_depositor_comments 'Adding full bibliography for 4338717--4338718.cif.'
_cod_original_sg_symbol_H-M 'R -3:H'
_cod_database_code 4338717

loop_
_symmetry_equiv_pos_site_id
_symmetry_equiv_pos_as_xyz
1 +X,+Y,+Z
2 -Y,+X-Y,+Z
3 -X+Y,-X,+Z
4 -X,-Y,-Z
5 +Y,-X+Y,-Z
6 +X-Y,+X,-Z
7 2/3+X,1/3+Y,1/3+Z
8 2/3-Y,1/3+X-Y,1/3+Z
9 2/3-X+Y,1/3-X,1/3+Z
10 2/3-X,1/3-Y,1/3-Z
11 2/3+Y,1/3-X+Y,1/3-Z
12 2/3+X-Y,1/3+X,1/3-Z
13 1/3+X,2/3+Y,2/3+Z
14 1/3-Y,2/3+X-Y,2/3+Z
15 1/3-X+Y,2/3-X,2/3+Z
16 1/3-X,2/3-Y,2/3-Z
17 1/3+Y,2/3-X+Y,2/3-Z
18 1/3+X-Y,2/3+X,2/3-Z

loop_
_atom_site_label
_atom_site_type_symbol
_atom_site_fract_x
_atom_site_fract_y
_atom_site_fract_z
_atom_site_U_iso_or_equiv
_atom_site_adp_type
_atom_site_occupancy
_atom_site_symmetry_multiplicity
_atom_site_calc_flag
_atom_site_refinement_flags
Tb1 Tb 0.6667 0.3333 0.46628(2) 0.03457(18) Uani 1.0 6 d .
O1 O 0.7753(4) 0.4706(4) 0.52294(17) 0.0423(14) Uani 1.0 18 d .
O2 O 0.8200(5) 0.6194(5) 0.56708(19) 0.0554(17) Uani 1.0 18 d .
O3 O 0.6667 0.3333 0.6154(4) 0.085(4) Uani 1.0 6 d .
O4 O 0.8563(6) 0.5285(8) 0.6429(3) 0.087(3) Uani 1.0 18 d .
O5 O 0.7423(15) 0.5153(17) 0.7217(7) 0.395(10) Uani 1.0 18 d .
O6 O 0.6667 0.3333 0.778(3) 0.63(5) Uani 1.0 6 d .
N1 N 0.3836(6) 0.3008(6) 0.3640(3) 0.0517(19) Uani 1.0 18 d .
N2 N 0.5286(5) 0.3363(5) 0.4076(2) 0.0402(16) Uani 1.0 18 d .
N3 N 0.6488(5) 0.5108(5) 0.4666(2) 0.0390(16) Uani 1.0 18 d .
C1 C 0.4550(7) 0.2660(8) 0.3782(3) 0.050(3) Uani 1.0 18 d .
C2 C 0.4124(6) 0.3979(8) 0.3859(3) 0.050(3) Uani 1.0 18 d .
C3 C 0.5050(7) 0.4237(7) 0.4126(3) 0.044(3) Uani 1.0 18 d .
C4 C 0.5696(7) 0.5138(7) 0.4438(3) 0.047(3) Uani 1.0 18 d .
C5 C 0.7188(7) 0.6025(7) 0.4975(3) 0.051(3) Uani 1.0 18 d .
C6 C 0.7761(6) 0.5603(6) 0.5321(3) 0.041(2) Uani 1.0 18 d .
C7 C 0.8092(8) 0.7035(7) 0.4718(4) 0.063(3) Uani 1.0 18 d .
H1 H 0.3251 0.2637 0.3429 0.0619 Uiso 1.0 18 calc R
H2 H 0.4518 0.1994 0.3687 0.0579 Uiso 1.0 18 calc R
H3 H 0.3764 0.4402 0.3829 0.0650 Uiso 1.0 18 calc R
H4 H 0.5557 0.5735 0.4476 0.0601 Uiso 1.0 18 calc R
H5 H 0.6711 0.6249 0.5145 0.0650 Uiso 1.0 18 calc R
H6 H 0.8547 0.7642 0.4936 0.0734 Uiso 1.0 18 calc R
H7 H 0.8580 0.6816 0.4554 0.0734 Uiso 1.0 18 calc R
H8 H 0.7737 0.7302 0.4496 0.0733 Uiso 1.0 18 calc R

loop_
_atom_site_aniso_label
_atom_site_aniso_U_11
_atom_site_aniso_U_22
_atom_site_aniso_U_33
_atom_site_aniso_U_12
_atom_site_aniso_U_13
_atom_site_aniso_U_23
Tb1 0.0395(3) 0.0395(3) 0.0247(4) 0.01974(16) 0.0000 0.0000
O1 0.046(3) 0.049(3) 0.032(3) 0.024(3) -0.006(3) -0.009(3)
O2 0.057(4) 0.064(4) 0.045(4) 0.030(3) -0.012(3) -0.023(3)
O3 0.114(7) 0.114(7) 0.028(7) 0.057(4) 0.0000 0.0000
O4 0.063(4) 0.141(7) 0.050(5) 0.046(5) -0.009(4) -0.002(5)
O5 0.267(18) 0.262(18) 0.37(3) -0.086(15) 0.232(18) -0.222(19)
O6 0.067(8) 0.067(8) 1.8(3) 0.034(4) 0.0000 0.0000
N1 0.051(4) 0.072(5) 0.032(4) 0.030(4) -0.005(3) 0.001(4)
N2 0.042(3) 0.049(4) 0.027(4) 0.021(3) -0.004(3) -0.001(3)
N3 0.048(4) 0.037(3) 0.036(4) 0.023(3) 0.002(3) -0.001(3)
C1 0.048(4) 0.065(5) 0.031(4) 0.026(4) -0.003(4) 0.002(4)
C2 0.050(5) 0.075(6) 0.037(5) 0.040(4) 0.001(4) 0.008(4)
C3 0.054(5) 0.064(5) 0.026(4) 0.040(4) 0.005(3) 0.007(4)
C4 0.052(5) 0.057(5) 0.041(5) 0.035(4) 0.004(4) 0.001(4)
C5 0.058(5) 0.046(4) 0.059(6) 0.033(4) -0.009(4) -0.016(4)
C6 0.040(4) 0.042(4) 0.035(4) 0.015(3) 0.005(3) 0.001(3)
C7 0.060(5) 0.051(5) 0.072(7) 0.024(4) -0.011(5) -0.000(5)

loop_
_atom_type_symbol
_atom_type_description
_atom_type_scat_dispersion_real
_atom_type_scat_dispersion_imag
_atom_type_scat_source
C C 0.0033 0.0016
;
International Tables for Crystallography
(1992, Vol. C, Tables 4.2.6.8 and 6.1.1.4)
;
H H 0.0000 0.0000
;
International Tables for Crystallography
(1992, Vol. C, Table 6.1.1.4)
;
N N 0.0061 0.0033
;
International Tables for Crystallography
(1992, Vol. C, Tables 4.2.6.8 and 6.1.1.4)
;
O O 0.0106 0.0060
;
International Tables for Crystallography
(1992, Vol. C, Tables 4.2.6.8 and 6.1.1.4)
;
Tb Tb -0.1723 4.1537
;
International Tables for Crystallography
(1992, Vol. C, Tables 4.2.6.8 and 6.1.1.4)
;

loop_
_geom_angle_atom_site_label_1
_geom_angle_atom_site_label_2
_geom_angle_atom_site_label_3
_geom_angle
_geom_angle_publ_flag
_geom_angle_site_symmetry_1
_geom_angle_site_symmetry_3
O1 Tb1 O1 77.30(19) yes . 2_655
O1 Tb1 O1 77.30(19) yes . 3_665
O1 Tb1 N2 128.6(3) yes . .
O1 Tb1 N2 145.5(2) yes . 2_655
O1 Tb1 N2 86.37(18) yes . 3_665
O1 Tb1 N3 64.3(2) yes . .
O1 Tb1 N3 135.53(18) yes . 2_655
O1 Tb1 N3 73.2(2) yes . 3_665
O1 Tb1 O1 77.30(19) yes 2_655 3_665
O1 Tb1 N2 86.36(18) yes 2_655 .
O1 Tb1 N2 128.6(3) yes 2_655 2_655
O1 Tb1 N2 145.5(2) yes 2_655 3_665
O1 Tb1 N3 73.2(2) yes 2_655 .
O1 Tb1 N3 64.3(2) yes 2_655 2_655
O1 Tb1 N3 135.53(18) yes 2_655 3_665
O1 Tb1 N2 145.5(2) yes 3_665 .
O1 Tb1 N2 86.37(18) yes 3_665 2_655
O1 Tb1 N2 128.6(3) yes 3_665 3_665
O1 Tb1 N3 135.53(18) yes 3_665 .
O1 Tb1 N3 73.2(2) yes 3_665 2_655
O1 Tb1 N3 64.3(2) yes 3_665 3_665
N2 Tb1 N2 80.4(2) yes . 2_655
N2 Tb1 N2 80.4(2) yes . 3_665
N2 Tb1 N3 64.3(2) yes . .
N2 Tb1 N3 72.34(18) yes . 2_655
N2 Tb1 N3 138.1(2) yes . 3_665
N2 Tb1 N2 80.4(2) yes 2_655 3_665
N2 Tb1 N3 138.1(2) yes 2_655 .
N2 Tb1 N3 64.3(2) yes 2_655 2_655
N2 Tb1 N3 72.34(18) yes 2_655 3_665
N2 Tb1 N3 72.34(18) yes 3_665 .
N2 Tb1 N3 138.1(2) yes 3_665 2_655
N2 Tb1 N3 64.3(2) yes 3_665 3_665
N3 Tb1 N3 120.00(18) yes . 2_655
N3 Tb1 N3 120.00(18) yes . 3_665
N3 Tb1 N3 120.00(18) yes 2_655 3_665
Tb1 O1 C6 128.2(5) yes . .
C1 N1 C2 107.4(7) yes . .
Tb1 N2 C1 136.7(7) yes . .
Tb1 N2 C3 115.7(5) yes . .
C1 N2 C3 106.1(8) yes . .
Tb1 N3 C4 120.6(5) yes . .
Tb1 N3 C5 119.3(6) yes . .
C4 N3 C5 119.6(8) yes . .
N1 C1 N2 111.6(9) yes . .
N1 C2 C3 107.4(10) yes . .
N2 C3 C2 107.5(7) yes . .
N2 C3 C4 119.9(9) yes . .
C2 C3 C4 132.5(11) yes . .
N3 C4 C3 117.9(10) yes . .
N3 C5 C6 108.6(7) yes . .
N3 C5 C7 111.7(7) yes . .
C6 C5 C7 109.0(7) yes . .
O1 C6 O2 125.0(9) yes . .
O1 C6 C5 117.9(7) yes . .
O2 C6 C5 117.1(8) yes . .
C1 N1 H1 125.866 no . .
C2 N1 H1 126.759 no . .
N1 C1 H2 124.466 no . .
N2 C1 H2 123.904 no . .
N1 C2 H3 125.852 no . .
C3 C2 H3 126.741 no . .
N3 C4 H4 120.604 no . .
C3 C4 H4 121.537 no . .
N3 C5 H5 109.182 no . .
C6 C5 H5 108.981 no . .
C7 C5 H5 109.408 no . .
C5 C7 H6 109.601 no . .
C5 C7 H7 109.366 no . .
C5 C7 H8 109.531 no . .
H6 C7 H7 109.444 no . .
H6 C7 H8 109.443 no . .
H7 C7 H8 109.443 no . .

loop_
_geom_bond_atom_site_label_1
_geom_bond_atom_site_label_2
_geom_bond_distance
_geom_bond_publ_flag
_geom_bond_site_symmetry_2
Tb1 O1 2.373(5) yes .
Tb1 O1 2.373(5) yes 2_655
Tb1 O1 2.373(5) yes 3_665
Tb1 N2 2.555(7) yes .
Tb1 N2 2.555(7) yes 2_655
Tb1 N2 2.555(7) yes 3_665
Tb1 N3 2.552(8) yes .
Tb1 N3 2.552(8) yes 2_655
Tb1 N3 2.552(8) yes 3_665
O1 C6 1.249(11) yes .
O2 C6 1.246(9) yes .
N1 C1 1.345(15) yes .
N1 C2 1.339(12) yes .
N2 C1 1.300(9) yes .
N2 C3 1.390(14) yes .
N3 C4 1.287(12) yes .
N3 C5 1.444(9) yes .
C2 C3 1.370(12) yes .
C3 C4 1.423(10) yes .
C5 C6 1.550(14) yes .
C5 C7 1.509(11) yes .
N1 H1 0.930 no .
C1 H2 0.930 no .
C2 H3 0.930 no .
C4 H4 0.930 no .
C5 H5 0.980 no .
C7 H6 0.980 no .
C7 H7 0.980 no .
C7 H8 0.980 no .

loop_
_geom_contact_atom_site_label_1
_geom_contact_atom_site_label_2
_geom_contact_distance
_geom_contact_publ_flag
_geom_contact_site_symmetry_2
Tb1 C3 3.397(11) no 2_655
Tb1 C3 3.397(11) no 3_665
Tb1 C4 3.393(11) no 2_655
Tb1 C4 3.393(11) no 3_665
Tb1 C5 3.494(9) no 2_655
Tb1 C5 3.494(9) no 3_665
Tb1 C6 3.294(8) no 2_655
Tb1 C6 3.294(8) no 3_665
O1 C4 3.486(11) no 3_665
O1 C6 3.439(9) no 3_665
O1 C7 3.324(12) no .
O2 N3 3.562(8) no .
O2 C7 3.026(12) no .
N1 C4 3.587(10) no .
N2 C1 3.566(12) no 3_665
N3 C1 3.264(12) no 3_665
C1 C4 3.495(12) no .
C1 C7 3.478(13) no 2_655
C4 C7 3.097(10) no .
O1 O3 3.182(10) no .
O1 C4 3.498(12) no 6_656
O2 O4 2.691(11) no .
O2 O5 2.68(2) no 10_666
O2 C2 3.351(12) no 4_666
O3 O1 3.182(10) no .
O3 O1 3.182(10) no 2_655
O3 O1 3.182(10) no 3_665
O3 O4 2.745(8) no .
O3 O4 2.745(8) no 2_655
O3 O4 2.745(8) no 3_665
O4 O2 2.691(11) no .
O4 O3 2.745(8) no .
O4 O5 2.72(3) no .
O4 N1 2.786(10) no 7_555
O4 C2 3.359(15) no 6_656
O4 C4 3.539(12) no 6_656
O4 C6 3.492(12) no .
O5 O2 2.68(2) no 10_666
O5 O4 2.72(3) no .
O5 O6 2.71(6) no .
O5 C7 3.51(3) no 9_565
O6 O5 2.71(6) no .
O6 O5 2.71(6) no 2_655
O6 O5 2.71(6) no 3_665
O6 O6 3.19(12) no 16_656
N1 O4 2.786(10) no 13_444
N1 C1 3.493(12) no 17_555
C1 N1 3.493(12) no 18_545
C1 C2 3.594(11) no 18_545
C2 O2 3.351(12) no 4_666
C2 O4 3.359(15) no 5_566
C2 C1 3.594(11) no 17_555
C4 O1 3.498(12) no 5_566
C4 O4 3.539(12) no 5_566
C6 O4 3.492(12) no .
C7 O5 3.51(3) no 14_654

loop_
_geom_hbond_atom_site_label_D
_geom_hbond_atom_site_label_H
_geom_hbond_atom_site_label_A
_geom_hbond_site_symmetry_A
_geom_hbond_distance_DA
_geom_hbond_distance_DH
_geom_hbond_distance_HA
_geom_hbond_angle_DHA
_geom_hbond_publ_flag
N1 H1 O4 13_444 2.786(10) 0.930 1.870 167.9 no
